data_2022225
loop_
_publ_author_name
'Rodr\'iguez, Diego'
'Guerrero, Sergio Andr\'es'
'Palma, Alirio'
'Cobo, Justo'
'Glidewell, Christopher'

_publ_section_title
;
 4-Styrylquinolines from cyclocondensation reactions between
 (2-aminophenyl)chalcones and 1,3-diketones: crystal structures and
 regiochemistry
;
_journal_coeditor_code SK3755
_journal_issue 9
_journal_name_full 'Acta Crystallographica Section C'
_journal_page_first
;
;
_journal_paper_doi 10.1107/S2053229620010803
_journal_volume 76
_journal_year 2020
_chemical_formula_iupac 'C21 H19 N O2'
_chemical_formula_moiety 'C21 H19 N O2'
_chemical_formula_sum 'C21 H19 N O2'
_chemical_formula_weight 317.37
_chemical_name_common
;
(<i>E</i>)-3-Acetyl-2-methyl-4-(4-methoxystyryl)quinoline
;
_chemical_name_systematic
;
(<i>E</i>)-3-Acetyl-4-[2-(4-methoxyphenyl)ethenyl]-2-methylquinoline
;
_space_group_crystal_system monoclinic
_space_group_IT_number 14
_space_group_name_Hall '-P 2ybc'
_space_group_name_H-M_alt 'P 1 21/c 1'
_atom_sites_solution_hydrogens geom
_atom_sites_solution_primary difmap
_audit_creation_method SHELXL-2014
_cell_angle_alpha 90
_cell_angle_beta 93.674(2)
_cell_angle_gamma 90
_cell_formula_units_Z 4
_cell_length_a 8.2595(4)
_cell_length_b 6.4279(3)
_cell_length_c 31.9064(14)
_cell_measurement_reflns_used 4198
_cell_measurement_temperature 100(2)
_cell_measurement_theta_max 28.342
_cell_measurement_theta_min 2.471
_cell_volume 1690.47(14)
_computing_cell_refinement
;
SAINT (Bruker, 2017)
;
_computing_data_collection
;
APEX3 (Bruker, 2018)
;
_computing_data_reduction
;
SAINT (Bruker, 2017)
;
_computing_molecular_graphics
;
PLATON (Spek, 2020)
;
_computing_publication_material
;
SHELXL2014 (Sheldrick, 2015b) and PLATON (Spek, 2020)
;
_computing_structure_refinement
;
SHELXL2014 (Sheldrick, 2015b)
;
_computing_structure_solution
;
SHELXT2014 (Sheldrick, 2015a)
;
_diffrn_ambient_temperature 100(2)
_diffrn_measured_fraction_theta_full 0.998
_diffrn_measured_fraction_theta_max 0.997
_diffrn_measurement_device_type 'Bruker D8 Venture'
_diffrn_measurement_method '\f and \w scans'
_diffrn_radiation_monochromator 'multilayer mirror'
_diffrn_radiation_type MoK\a
_diffrn_radiation_wavelength 0.71073
_diffrn_reflns_av_R_equivalents 0.0513
_diffrn_reflns_av_unetI/netI 0.0247
_diffrn_reflns_limit_h_max 11
_diffrn_reflns_limit_h_min -11
_diffrn_reflns_limit_k_max 8
_diffrn_reflns_limit_k_min -8
_diffrn_reflns_limit_l_max 40
_diffrn_reflns_limit_l_min -42
_diffrn_reflns_number 39800
_diffrn_reflns_theta_full 25.242
_diffrn_reflns_theta_max 28.342
_diffrn_reflns_theta_min 2.559
_diffrn_source 'INCOATEC high brilliance microfocus sealed tube'
_diffrn_standards_decay_% 0
_diffrn_standards_interval_count 0
_diffrn_standards_interval_time 0
_diffrn_standards_number 0
_exptl_absorpt_coefficient_mu 0.080
_exptl_absorpt_correction_T_max 0.993
_exptl_absorpt_correction_T_min 0.947
_exptl_absorpt_correction_type multi-scan
_exptl_absorpt_process_details
;
(SADABS; Bruker, 2016)
;
_exptl_crystal_colour yellow
_exptl_crystal_density_diffrn 1.247
_exptl_crystal_description plate
_exptl_crystal_F_000 672
_exptl_crystal_size_max 0.230
_exptl_crystal_size_mid 0.160
_exptl_crystal_size_min 0.090
_refine_diff_density_max 0.329
_refine_diff_density_min -0.227
_refine_ls_extinction_method none
_refine_ls_goodness_of_fit_ref 1.059
_refine_ls_hydrogen_treatment constr
_refine_ls_matrix_type full
_refine_ls_number_parameters 220
_refine_ls_number_reflns 4197
_refine_ls_number_restraints 0
_refine_ls_restrained_S_all 1.059
_refine_ls_R_factor_all 0.0504
_refine_ls_R_factor_gt 0.0401
_refine_ls_shift/su_max 0.000
_refine_ls_shift/su_mean 0.000
_refine_ls_structure_factor_coef Fsqd
_refine_ls_weighting_details 'w=1/[\s^2^(Fo^2^)+(0.0488P)^2^+0.6947P] where P=(Fo^2^+2Fc^2^)/3'
_refine_ls_weighting_scheme calc
_refine_ls_wR_factor_gt 0.1000
_refine_ls_wR_factor_ref 0.1106
_reflns_number_gt 3528
_reflns_number_total 4197
_reflns_threshold_expression 'I > 2\s(I)'
_cod_data_source_file sk3755sup1.cif
_cod_data_source_block I
_cod_original_sg_symbol_H-M 'P 21/c'
_cod_database_code 2022225
_shelx_space_group_comment
;
The symmetry employed for this shelxl refinement is uniquely defined
by the following loop, which should always be used as a source of
symmetry information in preference to the above space-group names.
They are only intended as comments.
;
_shelx_estimated_absorpt_t_min 0.982
_shelx_estimated_absorpt_t_max 0.993
_shelxl_version_number 2.014

loop_
_space_group_symop_operation_xyz
'x, y, z'
'-x, y+1/2, -z+1/2'
'-x, -y, -z'
'x, -y-1/2, z-1/2'

loop_
_atom_site_type_symbol
_atom_site_label
_atom_site_fract_x
_atom_site_fract_y
_atom_site_fract_z
_atom_site_U_iso_or_equiv
_atom_site_adp_type
_atom_site_calc_flag
_atom_site_occupancy
_atom_site_disorder_assembly
_atom_site_disorder_group
N N1 0.22600(12) 0.50352(15) 0.46800(3) 0.0187(2) Uani d 1 . .
C C2 0.35344(13) 0.40197(17) 0.45582(3) 0.0183(2) Uani d 1 . .
C C3 0.44411(13) 0.47008(17) 0.42158(3) 0.0170(2) Uani d 1 . .
C C4 0.39728(13) 0.64671(17) 0.39940(3) 0.0167(2) Uani d 1 . .
C C4A 0.25816(13) 0.75745(17) 0.41187(3) 0.0170(2) Uani d 1 . .
C C5 0.19665(15) 0.93792(19) 0.39100(4) 0.0220(2) Uani d 1 . .
H H5 0.2493 0.9915 0.3677 0.026 Uiso calc 1 . .
C C6 0.06173(16) 1.0358(2) 0.40417(4) 0.0256(3) Uani d 1 . .
H H6 0.0204 1.1553 0.3896 0.031 Uiso calc 1 . .
C C7 -0.01623(15) 0.9608(2) 0.43914(4) 0.0247(3) Uani d 1 . .
H H7 -0.1088 1.0313 0.4482 0.030 Uiso calc 1 . .
C C8 0.04033(14) 0.78703(19) 0.46010(4) 0.0209(2) Uani d 1 . .
H H8 -0.0127 0.7380 0.4838 0.025 Uiso calc 1 . .
C C8A 0.17774(13) 0.67992(17) 0.44663(3) 0.0171(2) Uani d 1 . .
C C21 0.40445(16) 0.21170(19) 0.48070(4) 0.0238(2) Uani d 1 . .
H H21A 0.3370 0.1977 0.5047 0.036 Uiso calc 1 . .
H H21B 0.5185 0.2251 0.4908 0.036 Uiso calc 1 . .
H H21C 0.3911 0.0883 0.4628 0.036 Uiso calc 1 . .
C C31 0.59731(14) 0.35584(18) 0.41244(3) 0.0203(2) Uani d 1 . .
O O31 0.59378(12) 0.17673(14) 0.40028(3) 0.0326(2) Uani d 1 . .
C C32 0.75319(14) 0.4693(2) 0.42241(4) 0.0245(3) Uani d 1 . .
H H32A 0.7811 0.4627 0.4527 0.037 Uiso calc 1 . .
H H32B 0.7409 0.6150 0.4137 0.037 Uiso calc 1 . .
H H32C 0.8397 0.4045 0.4073 0.037 Uiso calc 1 . .
C C41 0.48647(13) 0.72134(18) 0.36375(3) 0.0185(2) Uani d 1 . .
H H41 0.5124 0.8651 0.3625 0.022 Uiso calc 1 . .
C C42 0.53271(13) 0.59664(18) 0.33313(3) 0.0179(2) Uani d 1 . .
H H42 0.5019 0.4545 0.3345 0.021 Uiso calc 1 . .
C C421 0.62670(13) 0.65888(18) 0.29759(3) 0.0176(2) Uani d 1 . .
C C422 0.70887(14) 0.84777(18) 0.29572(3) 0.0202(2) Uani d 1 . .
H H422 0.7091 0.9402 0.3190 0.024 Uiso calc 1 . .
C C423 0.79067(14) 0.90422(19) 0.26062(4) 0.0211(2) Uani d 1 . .
H H423 0.8458 1.0338 0.2599 0.025 Uiso calc 1 . .
C C424 0.79091(14) 0.76872(19) 0.22647(3) 0.0206(2) Uani d 1 . .
C C425 0.71394(15) 0.57636(19) 0.22835(4) 0.0226(2) Uani d 1 . .
H H425 0.7164 0.4823 0.2054 0.027 Uiso calc 1 . .
C C426 0.63392(14) 0.52220(19) 0.26355(3) 0.0200(2) Uani d 1 . .
H H426 0.5830 0.3900 0.2647 0.024 Uiso calc 1 . .
O O424 0.86368(11) 0.80822(15) 0.18996(3) 0.0275(2) Uani d 1 . .
C C427 0.93382(16) 1.0093(2) 0.18527(4) 0.0274(3) Uani d 1 . .
H H47A 0.8511 1.1163 0.1886 0.041 Uiso calc 1 . .
H H47B 0.9754 1.0211 0.1573 0.041 Uiso calc 1 . .
H H47C 1.0231 1.0286 0.2067 0.041 Uiso calc 1 . .

loop_
_atom_site_aniso_label
_atom_site_aniso_U_11
_atom_site_aniso_U_22
_atom_site_aniso_U_33
_atom_site_aniso_U_12
_atom_site_aniso_U_13
_atom_site_aniso_U_23
N1 0.0202(5) 0.0183(5) 0.0177(4) -0.0008(4) 0.0010(3) 0.0008(4)
C2 0.0204(5) 0.0159(5) 0.0182(5) -0.0009(4) -0.0008(4) 0.0005(4)
C3 0.0172(5) 0.0161(5) 0.0178(5) 0.0008(4) 0.0006(4) -0.0020(4)
C4 0.0185(5) 0.0163(5) 0.0154(5) 0.0009(4) 0.0019(4) -0.0019(4)
C4A 0.0190(5) 0.0171(5) 0.0150(5) 0.0015(4) 0.0014(4) -0.0015(4)
C5 0.0280(6) 0.0223(6) 0.0162(5) 0.0056(5) 0.0057(4) 0.0025(4)
C6 0.0292(6) 0.0251(6) 0.0231(6) 0.0098(5) 0.0044(5) 0.0044(5)
C7 0.0219(6) 0.0271(6) 0.0257(6) 0.0075(5) 0.0059(4) 0.0000(5)
C8 0.0194(5) 0.0246(6) 0.0192(5) 0.0002(4) 0.0044(4) -0.0002(4)
C8A 0.0176(5) 0.0178(5) 0.0157(5) -0.0005(4) 0.0006(4) -0.0011(4)
C21 0.0295(6) 0.0185(5) 0.0234(6) 0.0028(5) 0.0013(5) 0.0048(4)
C31 0.0237(6) 0.0188(5) 0.0185(5) 0.0046(4) 0.0016(4) 0.0004(4)
O31 0.0335(5) 0.0205(4) 0.0437(6) 0.0063(4) 0.0013(4) -0.0083(4)
C32 0.0204(6) 0.0273(6) 0.0259(6) 0.0038(5) 0.0030(4) -0.0002(5)
C41 0.0201(5) 0.0176(5) 0.0180(5) 0.0019(4) 0.0030(4) 0.0013(4)
C42 0.0176(5) 0.0182(5) 0.0178(5) 0.0009(4) 0.0009(4) -0.0001(4)
C421 0.0166(5) 0.0197(5) 0.0164(5) 0.0025(4) 0.0015(4) -0.0011(4)
C422 0.0205(5) 0.0215(6) 0.0188(5) 0.0011(4) 0.0030(4) -0.0044(4)
C423 0.0205(5) 0.0211(5) 0.0220(5) -0.0023(4) 0.0032(4) -0.0025(4)
C424 0.0194(5) 0.0256(6) 0.0173(5) 0.0007(4) 0.0042(4) -0.0003(4)
C425 0.0264(6) 0.0244(6) 0.0173(5) -0.0020(5) 0.0043(4) -0.0055(4)
C426 0.0206(5) 0.0205(5) 0.0189(5) -0.0010(4) 0.0018(4) -0.0029(4)
O424 0.0341(5) 0.0297(5) 0.0199(4) -0.0070(4) 0.0109(3) -0.0027(3)
C427 0.0276(6) 0.0314(7) 0.0240(6) -0.0065(5) 0.0066(5) 0.0027(5)

loop_
_atom_type_symbol
_atom_type_description
_atom_type_scat_dispersion_real
_atom_type_scat_dispersion_imag
_atom_type_scat_source
C C 0.0033 0.0016 'International Tables Vol C Tables 4.2.6.8 and 6.1.1.4'
H H 0.0000 0.0000 'International Tables Vol C Tables 4.2.6.8 and 6.1.1.4'
N N 0.0061 0.0033 'International Tables Vol C Tables 4.2.6.8 and 6.1.1.4'
O O 0.0106 0.0060 'International Tables Vol C Tables 4.2.6.8 and 6.1.1.4'

loop_
_geom_angle_atom_site_label_1
_geom_angle_atom_site_label_2
_geom_angle_atom_site_label_3
_geom_angle_site_symmetry_1
_geom_angle_site_symmetry_3
_geom_angle
_geom_angle_publ_flag
C2 N1 C8A . . 118.41(9) ?
N1 C2 C3 . . 122.69(10) ?
N1 C2 C21 . . 116.69(10) ?
C3 C2 C21 . . 120.59(10) ?
C4 C3 C2 . . 119.97(10) ?
C4 C3 C31 . . 120.84(10) ?
C2 C3 C31 . . 119.03(10) ?
C3 C4 C4A . . 118.09(10) ?
C3 C4 C41 . . 121.72(10) ?
C4A C4 C41 . . 120.19(10) ?
C5 C4A C8A . . 118.92(10) ?
C5 C4A C4 . . 123.21(10) ?
C8A C4A C4 . . 117.87(10) ?
C6 C5 C4A . . 120.45(11) ?
C6 C5 H5 . . 119.8 ?
C4A C5 H5 . . 119.8 ?
C5 C6 C7 . . 120.54(11) ?
C5 C6 H6 . . 119.7 ?
C7 C6 H6 . . 119.7 ?
C8 C7 C6 . . 120.49(11) ?
C8 C7 H7 . . 119.8 ?
C6 C7 H7 . . 119.8 ?
C7 C8 C8A . . 120.20(10) ?
C7 C8 H8 . . 119.9 ?
C8A C8 H8 . . 119.9 ?
N1 C8A C8 . . 117.67(10) ?
N1 C8A C4A . . 122.96(10) ?
C8 C8A C4A . . 119.37(10) ?
C2 C21 H21A . . 109.5 ?
C2 C21 H21B . . 109.5 ?
H21A C21 H21B . . 109.5 ?
C2 C21 H21C . . 109.5 ?
H21A C21 H21C . . 109.5 ?
H21B C21 H21C . . 109.5 ?
O31 C31 C32 . . 122.18(11) ?
O31 C31 C3 . . 121.35(11) ?
C32 C31 C3 . . 116.30(10) ?
C31 C32 H32A . . 109.5 ?
C31 C32 H32B . . 109.5 ?
H32A C32 H32B . . 109.5 ?
C31 C32 H32C . . 109.5 ?
H32A C32 H32C . . 109.5 ?
H32B C32 H32C . . 109.5 ?
C42 C41 C4 . . 123.26(11) ?
C42 C41 H41 . . 118.4 ?
C4 C41 H41 . . 118.4 ?
C41 C42 C421 . . 126.13(11) ?
C41 C42 H42 . . 116.9 ?
C421 C42 H42 . . 116.9 ?
C422 C421 C426 . . 117.90(10) ?
C422 C421 C42 . . 123.54(10) ?
C426 C421 C42 . . 118.56(10) ?
C423 C422 C421 . . 121.59(10) ?
C423 C422 H422 . . 119.2 ?
C421 C422 H422 . . 119.2 ?
C422 C423 C424 . . 119.38(11) ?
C422 C423 H423 . . 120.3 ?
C424 C423 H423 . . 120.3 ?
O424 C424 C425 . . 115.33(10) ?
O424 C424 C423 . . 124.88(11) ?
C425 C424 C423 . . 119.79(10) ?
C426 C425 C424 . . 120.08(11) ?
C426 C425 H425 . . 120.0 ?
C424 C425 H425 . . 120.0 ?
C425 C426 C421 . . 121.18(11) ?
C425 C426 H426 . . 119.4 ?
C421 C426 H426 . . 119.4 ?
C424 O424 C427 . . 117.40(9) ?
O424 C427 H47A . . 109.5 ?
O424 C427 H47B . . 109.5 ?
H47A C427 H47B . . 109.5 ?
O424 C427 H47C . . 109.5 ?
H47A C427 H47C . . 109.5 ?
H47B C427 H47C . . 109.5 ?

loop_
_geom_bond_atom_site_label_1
_geom_bond_atom_site_label_2
_geom_bond_site_symmetry_2
_geom_bond_distance
_geom_bond_publ_flag
N1 C2 . 1.3181(15) ?
N1 C8A . 1.3692(14) ?
C2 C3 . 1.4319(15) ?
C2 C21 . 1.5036(16) ?
C3 C4 . 1.3800(15) ?
C3 C31 . 1.5076(15) ?
C4 C4A . 1.4296(15) ?
C4 C41 . 1.4746(15) ?
C4A C5 . 1.4157(16) ?
C4A C8A . 1.4190(15) ?
C5 C6 . 1.3691(16) ?
C5 H5 . 0.9500 ?
C6 C7 . 1.4087(17) ?
C6 H6 . 0.9500 ?
C7 C8 . 1.3685(17) ?
C7 H7 . 0.9500 ?
C8 C8A . 1.4176(15) ?
C8 H8 . 0.9500 ?
C21 H21A . 0.9800 ?
C21 H21B . 0.9800 ?
C21 H21C . 0.9800 ?
C31 O31 . 1.2147(15) ?
C31 C32 . 1.4959(17) ?
C32 H32A . 0.9800 ?
C32 H32B . 0.9800 ?
C32 H32C . 0.9800 ?
C41 C42 . 1.3382(15) ?
C41 H41 . 0.9500 ?
C42 C421 . 1.4701(15) ?
C42 H42 . 0.9500 ?
C421 C422 . 1.3941(16) ?
C421 C426 . 1.4012(15) ?
C422 C423 . 1.3926(16) ?
C422 H422 . 0.9500 ?
C423 C424 . 1.3952(16) ?
C423 H423 . 0.9500 ?
C424 O424 . 1.3684(13) ?
C424 C425 . 1.3934(17) ?
C425 C426 . 1.3837(15) ?
C425 H425 . 0.9500 ?
C426 H426 . 0.9500 ?
O424 C427 . 1.4282(15) ?
C427 H47A . 0.9800 ?
C427 H47B . 0.9800 ?
C427 H47C . 0.9800 ?

loop_
_geom_hbond_atom_site_label_D
_geom_hbond_atom_site_label_H
_geom_hbond_atom_site_label_A
_geom_hbond_site_symmetry_A
_geom_hbond_distance_DH
_geom_hbond_distance_HA
_geom_hbond_distance_DA
_geom_hbond_angle_DHA
_geom_hbond_publ_flag
C41 H41 O31 1_565 0.95 2.41 3.2527(15) 148 no
C426 H426 Cg3 2_645 0.95 2.77 3.5252(13) 138 no

loop_
_geom_torsion_atom_site_label_1
_geom_torsion_atom_site_label_2
_geom_torsion_atom_site_label_3
_geom_torsion_atom_site_label_4
_geom_torsion_site_symmetry_1
_geom_torsion_site_symmetry_2
_geom_torsion_site_symmetry_3
_geom_torsion_site_symmetry_4
_geom_torsion
_geom_torsion_publ_flag
C8A N1 C2 C3 . . . . 0.77(16) ?
C8A N1 C2 C21 . . . . 178.74(10) ?
N1 C2 C3 C4 . . . . -1.17(17) ?
C21 C2 C3 C4 . . . . -179.06(10) ?
N1 C2 C3 C31 . . . . 174.26(10) ?
C21 C2 C3 C31 . . . . -3.63(16) ?
C2 C3 C4 C4A . . . . 0.39(16) ?
C31 C3 C4 C4A . . . . -174.96(10) ?
C2 C3 C4 C41 . . . . -179.53(10) ?
C31 C3 C4 C41 . . . . 5.12(16) ?
C3 C4 C4A C5 . . . . -178.64(11) ?
C41 C4 C4A C5 . . . . 1.29(17) ?
C3 C4 C4A C8A . . . . 0.65(15) ?
C41 C4 C4A C8A . . . . -179.43(10) ?
C8A C4A C5 C6 . . . . -0.01(18) ?
C4 C4A C5 C6 . . . . 179.27(12) ?
C4A C5 C6 C7 . . . . 1.2(2) ?
C5 C6 C7 C8 . . . . -1.0(2) ?
C6 C7 C8 C8A . . . . -0.36(19) ?
C2 N1 C8A C8 . . . . 179.91(10) ?
C2 N1 C8A C4A . . . . 0.36(16) ?
C7 C8 C8A N1 . . . . -178.08(11) ?
C7 C8 C8A C4A . . . . 1.49(17) ?
C5 C4A C8A N1 . . . . 178.24(10) ?
C4 C4A C8A N1 . . . . -1.07(16) ?
C5 C4A C8A C8 . . . . -1.30(16) ?
C4 C4A C8A C8 . . . . 179.38(10) ?
C4 C3 C31 O31 . . . . -118.43(13) ?
C2 C3 C31 O31 . . . . 66.18(15) ?
C4 C3 C31 C32 . . . . 66.26(14) ?
C2 C3 C31 C32 . . . . -109.13(12) ?
C3 C4 C41 C42 . . . . 46.40(16) ?
C4A C4 C41 C42 . . . . -133.52(12) ?
C4 C41 C42 C421 . . . . -177.66(10) ?
C41 C42 C421 C422 . . . . 13.78(18) ?
C41 C42 C421 C426 . . . . -165.87(11) ?
C426 C421 C422 C423 . . . . 2.48(17) ?
C42 C421 C422 C423 . . . . -177.17(11) ?
C421 C422 C423 C424 . . . . -0.12(18) ?
C422 C423 C424 O424 . . . . 178.54(11) ?
C422 C423 C424 C425 . . . . -1.99(18) ?
O424 C424 C425 C426 . . . . -178.81(11) ?
C423 C424 C425 C426 . . . . 1.68(18) ?
C424 C425 C426 C421 . . . . 0.77(18) ?
C422 C421 C426 C425 . . . . -2.80(17) ?
C42 C421 C426 C425 . . . . 176.87(11) ?
C425 C424 O424 C427 . . . . 175.49(11) ?
C423 C424 O424 C427 . . . . -5.02(17) ?

_cod_database_fobs_code 2022225
